data_2212341
loop_
_publ_author_name
'Yang, Ming-Hua'
'Zheng, Yun-Fa'
'Yan, Guo-Bin'

_publ_section_title (<i>R</i>,<i>R</i>)-4,4'-Dimethyl-2,2'-[cyclohexane-1,2-diylbis(nitrilomethylidyne)]diphenol
_journal_coeditor_code RZ2106
_journal_issue 2
_journal_name_full 'Acta Crystallographica Section E'
_journal_page_first o982
_journal_page_last o983
_journal_paper_doi 10.1107/S1600536807003571
_journal_volume 63
_journal_year 2007
_chemical_formula_iupac 'C22 H26 N2 O2'
_chemical_formula_moiety 'C22 H26 N2 O2'
_chemical_formula_sum 'C22 H26 N2 O2'
_chemical_formula_weight 350.45
_chemical_name_systematic (R,R)-4,4'-dimethyl-2,2'-[cyclohexane-1,2-diylbis(nitrilomethylidyne)]diphenol
_space_group_IT_number 19
_symmetry_cell_setting orthorhombic
_symmetry_space_group_name_Hall 'P 2ac 2ab'
_symmetry_space_group_name_H-M 'P 21 21 21'
_atom_sites_solution_hydrogens geom
_atom_sites_solution_primary direct
_atom_sites_solution_secondary difmap
_cell_angle_alpha 90.00
_cell_angle_beta 90.00
_cell_angle_gamma 90.00
_cell_formula_units_Z 4
_cell_length_a 8.9896(5)
_cell_length_b 10.3568(6)
_cell_length_c 21.3397(13)
_cell_measurement_reflns_used 6042
_cell_measurement_temperature 291(2)
_cell_measurement_theta_max 26.76
_cell_measurement_theta_min 2.19
_cell_volume 1986.8(2)
_computing_cell_refinement 'SAINT (Bruker, 2000)'
_computing_data_collection 'SMART (Bruker, 2000)'
_computing_data_reduction SAINT
_computing_molecular_graphics SHELXTL
_computing_publication_material SHELXTL
_computing_structure_refinement SHELXTL
_computing_structure_solution 'SHELXTL (Bruker, 2000)'
_diffrn_ambient_temperature 291(2)
_diffrn_measured_fraction_theta_full 0.990
_diffrn_measured_fraction_theta_max 0.990
_diffrn_measurement_device_type 'Bruker SMART APEX CCD'
_diffrn_measurement_method '\f and \w'
_diffrn_radiation_monochromator graphite
_diffrn_radiation_source 'sealed tube'
_diffrn_radiation_type MoK\a
_diffrn_radiation_wavelength 0.71073
_diffrn_reflns_av_R_equivalents 0.0476
_diffrn_reflns_av_sigmaI/netI 0.0371
_diffrn_reflns_limit_h_max 11
_diffrn_reflns_limit_h_min -11
_diffrn_reflns_limit_k_max 13
_diffrn_reflns_limit_k_min -13
_diffrn_reflns_limit_l_max 28
_diffrn_reflns_limit_l_min -27
_diffrn_reflns_number 15010
_diffrn_reflns_theta_full 28.29
_diffrn_reflns_theta_max 28.29
_diffrn_reflns_theta_min 2.19
_diffrn_standards_decay_% 0
_diffrn_standards_number 0
_exptl_absorpt_coefficient_mu 0.075
_exptl_absorpt_correction_T_max 0.98
_exptl_absorpt_correction_T_min 0.98
_exptl_absorpt_correction_type multi-scan
_exptl_absorpt_process_details '(SADABS; Bruker, 2000)'
_exptl_crystal_colour yellow
_exptl_crystal_density_diffrn 1.172
_exptl_crystal_density_method 'not measured'
_exptl_crystal_description block
_exptl_crystal_F_000 752
_exptl_crystal_size_max 0.32
_exptl_crystal_size_mid 0.26
_exptl_crystal_size_min 0.24
_refine_diff_density_max 0.089
_refine_diff_density_min -0.162
_refine_ls_extinction_method none
_refine_ls_goodness_of_fit_ref 1.024
_refine_ls_hydrogen_treatment mixed
_refine_ls_matrix_type full
_refine_ls_number_parameters 245
_refine_ls_number_reflns 2782
_refine_ls_number_restraints 0
_refine_ls_restrained_S_all 1.024
_refine_ls_R_factor_all 0.0532
_refine_ls_R_factor_gt 0.0329
_refine_ls_shift/su_max 0.000
_refine_ls_shift/su_mean 0.000
_refine_ls_structure_factor_coef Fsqd
_refine_ls_weighting_details 'calc w=1/[\s^2^(Fo^2^)+(0.03P)^2^] where P=(Fo^2^+2Fc^2^)/3'
_refine_ls_weighting_scheme calc
_refine_ls_wR_factor_gt 0.0693
_refine_ls_wR_factor_ref 0.0715
_reflns_number_gt 1636
_reflns_number_total 2782
_reflns_threshold_expression I>2\s(I)
_cod_data_source_file rz2106.cif
_cod_data_source_block I
_cod_depositor_comments
;
The following automatic conversions were performed:
'_symmetry_cell_setting' value 'Orthorhombic' changed to 'orthorhombic'
according to '/home/saulius/struct/CIF-dictionaries/cif_core.dic'
dictionary named 'cif_core.dic' version 2.4.1 from 2010-06-29.

Automatic conversion script
Id: cif_fix_enum 1527 2010-12-29 10:47:43Z saulius 

The following automatic conversions were performed:

'_symmetry_cell_setting' value 'Orthorhombic' changed to
'orthorhombic' according to
/home/saulius/struct/CIF-dictionaries/cif_core.dic dictionary named
'cif_core.dic' version 2.4.1 from 2010-06-29.

Automatic conversion script
Id: cif_fix_values 1715 2011-07-08 13:25:40Z adriana 
;
_cod_database_code 2212341
_cod_database_fobs_code 2212341

loop_
_symmetry_equiv_pos_as_xyz
'x, y, z'
'-x+1/2, -y, z+1/2'
'-x, y+1/2, -z+1/2'
'x+1/2, -y+1/2, -z'

loop_
_atom_site_type_symbol
_atom_site_label
_atom_site_fract_x
_atom_site_fract_y
_atom_site_fract_z
_atom_site_U_iso_or_equiv
_atom_site_adp_type
_atom_site_calc_flag
_atom_site_refinement_flags
_atom_site_occupancy
C C1 0.34950(19) -0.01144(14) 0.13426(7) 0.0598(4) Uani d . 1
H H1 0.2500 -0.0252 0.1167 0.072 Uiso calc R 1
C C2 0.3370(2) -0.00267(16) 0.20529(7) 0.0735(5) Uani d . 1
H H2A 0.4334 0.0195 0.2226 0.088 Uiso calc R 1
H H2B 0.2680 0.0658 0.2161 0.088 Uiso calc R 1
C C3 0.2840(2) -0.12792(17) 0.23433(8) 0.0804(5) Uani d . 1
H H3A 0.2805 -0.1191 0.2796 0.097 Uiso calc R 1
H H3B 0.1845 -0.1475 0.2196 0.097 Uiso calc R 1
C C4 0.3881(3) -0.23631(18) 0.21683(8) 0.0894(6) Uani d . 1
H H4A 0.3515 -0.3167 0.2343 0.107 Uiso calc R 1
H H4B 0.4857 -0.2197 0.2345 0.107 Uiso calc R 1
C C5 0.4009(2) -0.24908(16) 0.14597(8) 0.0846(6) Uani d . 1
H H5A 0.3052 -0.2749 0.1291 0.102 Uiso calc R 1
H H5B 0.4720 -0.3165 0.1362 0.102 Uiso calc R 1
C C6 0.4498(2) -0.12418(15) 0.11446(7) 0.0658(4) Uani d . 1
H H6 0.5530 -0.1051 0.1260 0.079 Uiso calc R 1
C C7 0.36276(19) 0.15141(15) 0.05717(8) 0.0615(4) Uani d . 1
H H7 0.2932 0.1027 0.0352 0.074 Uiso calc R 1
C C8 0.41624(18) 0.27170(15) 0.02970(7) 0.0591(4) Uani d . 1
C C9 0.50631(19) 0.35618(15) 0.06385(8) 0.0640(4) Uani d . 1
C C10 0.5464(2) 0.47346(16) 0.03786(9) 0.0777(5) Uani d . 1
H H10 0.6029 0.5316 0.0610 0.093 Uiso calc R 1
C C11 0.5033(2) 0.50433(17) -0.02178(10) 0.0795(5) Uani d . 1
H H11 0.5309 0.5839 -0.0383 0.095 Uiso calc R 1
C C12 0.4199(2) 0.42080(19) -0.05832(9) 0.0764(5) Uani d . 1
C C13 0.37546(19) 0.30500(16) -0.03133(8) 0.0690(5) Uani d . 1
H H13 0.3171 0.2482 -0.0545 0.083 Uiso calc R 1
C C14 0.3795(3) 0.4524(2) -0.12530(9) 0.1083(7) Uani d . 1
H H14A 0.4526 0.4162 -0.1530 0.162 Uiso calc R 1
H H14B 0.3767 0.5444 -0.1306 0.162 Uiso calc R 1
H H14C 0.2836 0.4167 -0.1349 0.162 Uiso calc R 1
C C15 0.5353(2) -0.08504(16) 0.01117(8) 0.0649(5) Uani d . 1
H H15 0.6174 -0.0452 0.0293 0.078 Uiso calc R 1
C C16 0.52010(19) -0.08375(14) -0.05668(7) 0.0594(4) Uani d . 1
C C17 0.40703(19) -0.15250(15) -0.08653(8) 0.0617(4) Uani d . 1
C C18 0.3956(2) -0.14769(19) -0.15136(8) 0.0795(5) Uani d . 1
H H18 0.3224 -0.1950 -0.1719 0.095 Uiso calc R 1
C C19 0.4937(2) -0.07207(18) -0.18516(9) 0.0828(6) Uani d . 1
H H19 0.4853 -0.0700 -0.2286 0.099 Uiso calc R 1
C C20 0.6037(2) 0.00048(18) -0.15695(8) 0.0765(5) Uani d . 1
C C21 0.61598(19) -0.00889(16) -0.09282(8) 0.0716(5) Uani d . 1
H H21 0.6914 0.0366 -0.0728 0.086 Uiso calc R 1
C C22 0.7053(3) 0.0861(2) -0.19511(10) 0.1149(8) Uani d . 1
H H22A 0.6936 0.0666 -0.2388 0.172 Uiso calc R 1
H H22B 0.8067 0.0711 -0.1829 0.172 Uiso calc R 1
H H22C 0.6803 0.1749 -0.1878 0.172 Uiso calc R 1
N N1 0.40813(15) 0.11076(12) 0.11022(6) 0.0617(4) Uani d . 1
N N2 0.43905(17) -0.13948(12) 0.04661(6) 0.0647(4) Uani d . 1
O O1 0.55423(16) 0.32670(12) 0.12212(6) 0.0825(4) Uani d . 1
H H1B 0.530(2) 0.2381(17) 0.1307(8) 0.099 Uiso d . 1
O O2 0.30682(13) -0.22368(11) -0.05412(6) 0.0753(4) Uani d . 1
H H2D 0.316(2) -0.2051(15) -0.0105(9) 0.090 Uiso d . 1

loop_
_atom_site_aniso_label
_atom_site_aniso_U_11
_atom_site_aniso_U_22
_atom_site_aniso_U_33
_atom_site_aniso_U_12
_atom_site_aniso_U_13
_atom_site_aniso_U_23
C1 0.0650(10) 0.0588(10) 0.0556(9) -0.0004(8) -0.0049(8) -0.0020(7)
C2 0.0895(13) 0.0728(11) 0.0582(10) 0.0017(10) 0.0001(9) -0.0021(9)
C3 0.1013(15) 0.0837(13) 0.0564(10) 0.0011(12) 0.0029(10) 0.0060(9)
C4 0.1218(17) 0.0785(12) 0.0677(11) 0.0082(14) -0.0085(11) 0.0122(10)
C5 0.1161(16) 0.0662(11) 0.0717(12) 0.0100(12) -0.0005(11) 0.0044(9)
C6 0.0695(11) 0.0703(10) 0.0575(9) 0.0029(9) -0.0062(9) -0.0027(8)
C7 0.0634(10) 0.0617(9) 0.0595(10) -0.0014(8) -0.0046(8) -0.0057(8)
C8 0.0580(10) 0.0599(9) 0.0595(10) 0.0041(9) 0.0047(8) -0.0018(8)
C9 0.0641(11) 0.0640(10) 0.0638(10) 0.0010(9) 0.0104(9) -0.0100(9)
C10 0.0787(13) 0.0645(11) 0.0898(14) -0.0051(10) 0.0186(11) -0.0105(10)
C11 0.0725(14) 0.0637(11) 0.1022(15) 0.0060(10) 0.0265(12) 0.0078(11)
C12 0.0690(12) 0.0831(12) 0.0771(12) 0.0166(11) 0.0151(10) 0.0191(10)
C13 0.0661(11) 0.0767(11) 0.0642(11) 0.0038(9) -0.0009(9) 0.0030(9)
C14 0.1073(17) 0.1296(17) 0.0879(14) 0.0154(15) 0.0093(12) 0.0418(14)
C15 0.0642(11) 0.0664(10) 0.0641(11) 0.0054(9) -0.0056(9) -0.0100(8)
C16 0.0596(11) 0.0596(9) 0.0592(9) 0.0048(9) -0.0014(8) -0.0068(8)
C17 0.0643(11) 0.0571(9) 0.0636(10) 0.0034(9) -0.0027(9) -0.0018(8)
C18 0.0828(13) 0.0874(12) 0.0684(12) -0.0085(12) -0.0163(10) -0.0052(10)
C19 0.0926(15) 0.0951(13) 0.0607(11) 0.0001(13) -0.0108(10) 0.0057(10)
C20 0.0806(14) 0.0803(11) 0.0685(12) -0.0024(11) 0.0009(10) 0.0029(9)
C21 0.0690(12) 0.0795(11) 0.0662(11) -0.0080(10) -0.0022(9) -0.0085(9)
C22 0.1202(19) 0.1328(18) 0.0917(15) -0.0380(17) 0.0111(14) 0.0176(13)
N1 0.0699(9) 0.0602(8) 0.0550(8) -0.0016(7) -0.0029(7) -0.0023(6)
N2 0.0728(9) 0.0631(8) 0.0583(8) 0.0031(8) -0.0031(8) -0.0062(6)
O1 0.0967(9) 0.0858(8) 0.0650(7) -0.0170(8) -0.0061(7) -0.0107(7)
O2 0.0798(8) 0.0720(7) 0.0741(7) -0.0139(7) -0.0054(7) -0.0001(6)

loop_
_atom_type_symbol
_atom_type_description
_atom_type_scat_dispersion_real
_atom_type_scat_dispersion_imag
_atom_type_scat_source
C C 0.0033 0.0000 'International Tables Vol C Tables 4.2.6.8 and 6.1.1.4'
H H 0.0000 0.0000 'International Tables Vol C Tables 4.2.6.8 and 6.1.1.4'
N N 0.0061 0.0000 'International Tables Vol C Tables 4.2.6.8 and 6.1.1.4'
O O 0.0106 0.0000 'International Tables Vol C Tables 4.2.6.8 and 6.1.1.4'

loop_
_geom_angle_atom_site_label_1
_geom_angle_atom_site_label_2
_geom_angle_atom_site_label_3
_geom_angle
N1 C1 C2 108.89(13)
N1 C1 C6 110.48(12)
C2 C1 C6 111.28(13)
N1 C1 H1 108.7
C2 C1 H1 108.7
C6 C1 H1 108.7
C3 C2 C1 112.30(14)
C3 C2 H2A 109.1
C1 C2 H2A 109.1
C3 C2 H2B 109.1
C1 C2 H2B 109.1
H2A C2 H2B 107.9
C4 C3 C2 109.94(15)
C4 C3 H3A 109.7
C2 C3 H3A 109.7
C4 C3 H3B 109.7
C2 C3 H3B 109.7
H3A C3 H3B 108.2
C3 C4 C5 110.93(15)
C3 C4 H4A 109.5
C5 C4 H4A 109.5
C3 C4 H4B 109.5
C5 C4 H4B 109.5
H4A C4 H4B 108.0
C4 C5 C6 112.74(15)
C4 C5 H5A 109.0
C6 C5 H5A 109.0
C4 C5 H5B 109.0
C6 C5 H5B 109.0
H5A C5 H5B 107.8
N2 C6 C5 109.07(14)
N2 C6 C1 108.48(13)
C5 C6 C1 110.80(13)
N2 C6 H6 109.5
C5 C6 H6 109.5
C1 C6 H6 109.5
N1 C7 C8 122.25(15)
N1 C7 H7 118.9
C8 C7 H7 118.9
C13 C8 C9 118.95(15)
C13 C8 C7 119.96(15)
C9 C8 C7 121.09(15)
O1 C9 C10 118.98(16)
O1 C9 C8 121.56(15)
C10 C9 C8 119.46(16)
C11 C10 C9 120.30(18)
C11 C10 H10 119.9
C9 C10 H10 119.9
C10 C11 C12 122.07(17)
C10 C11 H11 119.0
C12 C11 H11 119.0
C11 C12 C13 117.48(16)
C11 C12 C14 121.82(18)
C13 C12 C14 120.7(2)
C12 C13 C8 121.64(17)
C12 C13 H13 119.2
C8 C13 H13 119.2
C12 C14 H14A 109.5
C12 C14 H14B 109.5
H14A C14 H14B 109.5
C12 C14 H14C 109.5
H14A C14 H14C 109.5
H14B C14 H14C 109.5
N2 C15 C16 121.89(16)
N2 C15 H15 119.1
C16 C15 H15 119.1
C21 C16 C17 118.83(15)
C21 C16 C15 119.88(15)
C17 C16 C15 121.24(16)
O2 C17 C18 118.63(16)
O2 C17 C16 121.97(14)
C18 C17 C16 119.40(17)
C19 C18 C17 119.52(18)
C19 C18 H18 120.2
C17 C18 H18 120.2
C20 C19 C18 122.53(17)
C20 C19 H19 118.7
C18 C19 H19 118.7
C21 C20 C19 116.95(18)
C21 C20 C22 121.90(19)
C19 C20 C22 121.15(18)
C20 C21 C16 122.69(17)
C20 C21 H21 118.7
C16 C21 H21 118.7
C20 C22 H22A 109.5
C20 C22 H22B 109.5
H22A C22 H22B 109.5
C20 C22 H22C 109.5
H22A C22 H22C 109.5
H22B C22 H22C 109.5
C7 N1 C1 118.78(13)
C15 N2 C6 119.56(15)
C9 O1 H1B 108.6(11)
C17 O2 H2D 109.5(11)

loop_
_geom_bond_atom_site_label_1
_geom_bond_atom_site_label_2
_geom_bond_distance
C1 N1 1.4637(19)
C1 C2 1.523(2)
C1 C6 1.534(2)
C1 H1 0.9800
C2 C3 1.514(2)
C2 H2A 0.9700
C2 H2B 0.9700
C3 C4 1.509(3)
C3 H3A 0.9700
C3 H3B 0.9700
C4 C5 1.522(2)
C4 H4A 0.9700
C4 H4B 0.9700
C5 C6 1.523(2)
C5 H5A 0.9700
C5 H5B 0.9700
C6 N2 1.4597(19)
C6 H6 0.9800
C7 N1 1.2749(19)
C7 C8 1.458(2)
C7 H7 0.9300
C8 C13 1.396(2)
C8 C9 1.397(2)
C9 O1 1.3508(19)
C9 C10 1.383(2)
C10 C11 1.368(3)
C10 H10 0.9300
C11 C12 1.385(3)
C11 H11 0.9300
C12 C13 1.389(2)
C12 C14 1.511(3)
C13 H13 0.9300
C14 H14A 0.9600
C14 H14B 0.9600
C14 H14C 0.9600
C15 N2 1.280(2)
C15 C16 1.454(2)
C15 H15 0.9300
C16 C21 1.393(2)
C16 C17 1.395(2)
C17 O2 1.3540(18)
C17 C18 1.388(2)
C18 C19 1.383(2)
C18 H18 0.9300
C19 C20 1.380(2)
C19 H19 0.9300
C20 C21 1.376(2)
C20 C22 1.512(3)
C21 H21 0.9300
C22 H22A 0.9600
C22 H22B 0.9600
C22 H22C 0.9600
O1 H1B 0.961(17)
O2 H2D 0.955(18)

loop_
_geom_hbond_atom_site_label_D
_geom_hbond_atom_site_label_H
_geom_hbond_atom_site_label_A
_geom_hbond_distance_DH
_geom_hbond_distance_HA
_geom_hbond_distance_DA
_geom_hbond_angle_DHA
O1 H1B N1 0.961(17) 1.768(18) 2.6060(17) 143.7(16)
O2 H2D N2 0.955(18) 1.783(19) 2.6065(17) 142.6(17)

loop_
_cod_related_entry_id
_cod_related_entry_database
_cod_related_entry_code
1 ChemSpider 21185570
